data_4124596
loop_
_publ_author_name
'Diener, Matthew E.'
'Metrano, Anthony J.'
'Kusano, Shuhei'
'Miller, Scott J.'

_publ_section_title
;
 Enantioselective Synthesis of 3-Arylquinazolin-4(3H)-ones via
 Peptide-Catalyzed Atroposelective Bromination.
;
_journal_issue 38
_journal_name_full 'Journal of the American Chemical Society'
_journal_page_first 12369
_journal_page_last 12377
_journal_paper_doi 10.1021/jacs.5b07726
_journal_volume 137
_journal_year 2015
_chemical_formula_sum 'C15 H9 Br3 N2 O2'
_chemical_formula_weight 488.97
_chemical_name_systematic
; 
 ? 
;
_space_group_IT_number 1
_symmetry_cell_setting triclinic
_symmetry_space_group_name_Hall 'P 1'
_symmetry_space_group_name_H-M 'P 1'
_atom_sites_solution_hydrogens geom
_atom_sites_solution_primary direct
_atom_sites_solution_secondary difmap
_audit_creation_method SHELXL-97
_cell_angle_alpha 72.352(5)
_cell_angle_beta 73.504(5)
_cell_angle_gamma 63.788(4)
_cell_formula_units_Z 2
_cell_length_a 8.9891(2)
_cell_length_b 9.6537(2)
_cell_length_c 10.6551(8)
_cell_measurement_reflns_used 13159
_cell_measurement_temperature 93(2)
_cell_measurement_theta_max 68.0
_cell_measurement_theta_min 4.4
_cell_volume 778.24(7)
_computing_cell_refinement 'CrystalClear-SM Expert 2.0 r12 (Rigaku, 2011)'
_computing_data_collection 'CrystalClear-SM Expert 2.0 r12 (Rigaku, 2011)'
_computing_data_reduction 'CrystalClear-SM Expert 2.0 r12 (Rigaku, 2011)'
_computing_publication_material 'SHELXL-97 (Sheldrick, 2008)'
_computing_structure_refinement 'SHELXL-97 (Sheldrick, 2008)'
_computing_structure_solution 'SHELXS-97 (Sheldrick, 2008)'
_diffrn_ambient_temperature 93(2)
_diffrn_detector_area_resol_mean 22.2
_diffrn_measured_fraction_theta_full 0.981
_diffrn_measured_fraction_theta_max 0.981
_diffrn_measurement_device_type 'Rigaku Saturn 944+ CCD'
_diffrn_measurement_method \w
_diffrn_radiation_monochromator confocal
_diffrn_radiation_source 'microfocus rotaing anode'
_diffrn_radiation_type CuK\a
_diffrn_radiation_wavelength 1.54187
_diffrn_reflns_av_R_equivalents 0.0823
_diffrn_reflns_av_sigmaI/netI 0.0717
_diffrn_reflns_limit_h_max 10
_diffrn_reflns_limit_h_min -10
_diffrn_reflns_limit_k_max 11
_diffrn_reflns_limit_k_min -11
_diffrn_reflns_limit_l_max 12
_diffrn_reflns_limit_l_min -12
_diffrn_reflns_number 26413
_diffrn_reflns_theta_full 68.07
_diffrn_reflns_theta_max 68.07
_diffrn_reflns_theta_min 4.42
_exptl_absorpt_coefficient_mu 9.691
_exptl_absorpt_correction_T_max 0.8298
_exptl_absorpt_correction_T_min 0.4441
_exptl_absorpt_correction_type multi-scan
_exptl_absorpt_process_details 'Jacobson, R. (1998) Private Communication'
_exptl_crystal_colour Colorless
_exptl_crystal_density_diffrn 2.087
_exptl_crystal_density_method 'not measured'
_exptl_crystal_description Platelet
_exptl_crystal_F_000 468
_exptl_crystal_size_max 0.10
_exptl_crystal_size_mid 0.05
_exptl_crystal_size_min 0.02
_refine_diff_density_max 0.897
_refine_diff_density_min -1.184
_refine_diff_density_rms 0.147
_refine_ls_abs_structure_details 'Flack H D (1983), Acta Cryst. A39, 876-881'
_refine_ls_abs_structure_Flack 0.01(3)
_refine_ls_extinction_method none
_refine_ls_goodness_of_fit_ref 1.097
_refine_ls_hydrogen_treatment mixed
_refine_ls_matrix_type full
_refine_ls_number_parameters 405
_refine_ls_number_reflns 5237
_refine_ls_number_restraints 5
_refine_ls_restrained_S_all 1.096
_refine_ls_R_factor_all 0.0401
_refine_ls_R_factor_gt 0.0396
_refine_ls_shift/su_max 0.000
_refine_ls_shift/su_mean 0.000
_refine_ls_structure_factor_coef Fsqd
_refine_ls_weighting_details 'calc w=1/[\s^2^(Fo^2^)+(0.0561P)^2^+1.2205P] where P=(Fo^2^+2Fc^2^)/3'
_refine_ls_weighting_scheme calc
_refine_ls_wR_factor_gt 0.1047
_refine_ls_wR_factor_ref 0.1053
_reflns_number_gt 5140
_reflns_number_total 5237
_reflns_threshold_expression >2sigma(I)
_cod_data_source_file ja5b07726_si_003.cif
_cod_data_source_block 12108
_cod_original_cell_volume 778.24(6)
_cod_original_sg_symbol_H-M P1
_cod_database_code 4124596

loop_
_symmetry_equiv_pos_as_xyz
'x, y, z'

loop_
_atom_site_label
_atom_site_type_symbol
_atom_site_fract_x
_atom_site_fract_y
_atom_site_fract_z
_atom_site_U_iso_or_equiv
_atom_site_adp_type
_atom_site_occupancy
_atom_site_symmetry_multiplicity
_atom_site_calc_flag
_atom_site_refinement_flags
C1 C 1.0624(8) -0.0325(7) 0.2573(7) 0.0197(14) Uani 1 1 d .
C2 C 1.1645(8) -0.0724(7) 0.3484(6) 0.0159(13) Uani 1 1 d .
Br1 Br 1.06380(8) -0.06133(7) 0.52853(6) 0.01959(16) Uani 1 1 d .
C3 C 1.3396(9) -0.1226(7) 0.3109(7) 0.0185(13) Uani 1 1 d .
O1 O 1.4341(6) -0.1648(5) 0.4046(5) 0.0193(10) Uani 1 1 d D
H1O H 1.501(9) -0.117(9) 0.378(9) 0.029 Uiso 1 1 d D
C4 C 1.4066(9) -0.1286(8) 0.1755(7) 0.0223(15) Uani 1 1 d .
Br2 Br 1.64095(8) -0.19482(8) 0.11496(7) 0.02569(18) Uani 1 1 d .
C5 C 1.3046(9) -0.0906(8) 0.0832(7) 0.0224(15) Uani 1 1 d .
H5 H 1.3529 -0.0972 -0.0076 0.027 Uiso 1 1 calc R
C6 C 1.1334(8) -0.0434(8) 0.1247(7) 0.0211(14) Uani 1 1 d .
Br3 Br 0.99620(8) 0.00258(8) -0.00108(7) 0.02478(17) Uani 1 1 d .
N1 N 0.8814(7) 0.0333(6) 0.2970(6) 0.0181(12) Uani 1 1 d .
C7 C 0.8070(8) 0.1981(8) 0.2912(7) 0.0188(14) Uani 1 1 d .
O2 O 0.8962(6) 0.2730(5) 0.2576(5) 0.0202(10) Uani 1 1 d .
C8 C 0.6252(8) 0.2615(8) 0.3224(7) 0.0212(15) Uani 1 1 d .
C9 C 0.5356(9) 0.4252(8) 0.3193(7) 0.0206(14) Uani 1 1 d .
H9 H 0.5941 0.4918 0.3035 0.025 Uiso 1 1 calc R
C10 C 0.3622(9) 0.4865(8) 0.3393(8) 0.0237(15) Uani 1 1 d .
H10 H 0.3008 0.5962 0.3370 0.028 Uiso 1 1 calc R
C11 C 0.2756(10) 0.3879(8) 0.3631(7) 0.0230(15) Uani 1 1 d .
H11 H 0.1561 0.4322 0.3741 0.028 Uiso 1 1 calc R
C12 C 0.3626(9) 0.2261(8) 0.3707(7) 0.0191(14) Uani 1 1 d .
H12 H 0.3033 0.1596 0.3889 0.023 Uiso 1 1 calc R
C13 C 0.5371(9) 0.1633(8) 0.3514(6) 0.0190(14) Uani 1 1 d .
N2 N 0.6253(8) -0.0008(6) 0.3591(5) 0.0182(12) Uani 1 1 d .
C14 C 0.7885(9) -0.0586(8) 0.3347(7) 0.0218(15) Uani 1 1 d .
C15 C 0.8816(9) -0.2336(7) 0.3486(7) 0.0216(15) Uani 1 1 d .
H15A H 0.8007 -0.2839 0.3729 0.032 Uiso 1 1 calc R
H15B H 0.9502 -0.2744 0.4186 0.032 Uiso 1 1 calc R
H15C H 0.9548 -0.2570 0.2635 0.032 Uiso 1 1 calc R
C101 C 0.6870(9) 0.3582(7) 0.7778(7) 0.0175(14) Uani 1 1 d .
C102 C 0.8180(8) 0.3957(7) 0.6877(7) 0.0149(13) Uani 1 1 d .
Br4 Br 0.85957(8) 0.37089(7) 0.51021(6) 0.01909(16) Uani 1 1 d .
C103 C 0.9178(8) 0.4444(8) 0.7251(7) 0.0196(14) Uani 1 1 d .
O101 O 1.0410(6) 0.4817(5) 0.6356(5) 0.0188(10) Uani 1 1 d D
H2O H 1.131(7) 0.432(9) 0.667(9) 0.028 Uiso 1 1 d D
C104 C 0.8799(8) 0.4621(7) 0.8603(6) 0.0182(14) Uani 1 1 d .
Br5 Br 1.01151(8) 0.52805(8) 0.91936(7) 0.02389(17) Uani 1 1 d .
C105 C 0.7462(9) 0.4323(8) 0.9483(7) 0.0211(15) Uani 1 1 d .
H105 H 0.7194 0.4487 1.0370 0.025 Uiso 1 1 calc R
C106 C 0.6507(9) 0.3785(7) 0.9078(7) 0.0196(14) Uani 1 1 d .
Br6 Br 0.47125(9) 0.33397(8) 1.02867(7) 0.02591(18) Uani 1 1 d .
N101 N 0.5999(7) 0.2859(6) 0.7418(5) 0.0133(10) Uani 1 1 d .
C107 C 0.6802(9) 0.1207(7) 0.7532(6) 0.0180(13) Uani 1 1 d .
O102 O 0.8210(6) 0.0507(5) 0.7818(5) 0.0201(10) Uani 1 1 d .
C108 C 0.5806(9) 0.0499(8) 0.7326(7) 0.0182(13) Uani 1 1 d .
C109 C 0.6415(9) -0.1133(8) 0.7411(7) 0.0219(15) Uani 1 1 d .
H109 H 0.7525 -0.1788 0.7579 0.026 Uiso 1 1 calc R
C110 C 0.5427(10) -0.1785(8) 0.7255(8) 0.0252(16) Uani 1 1 d .
H110 H 0.5865 -0.2887 0.7291 0.030 Uiso 1 1 calc R
C111 C 0.3774(10) -0.0847(8) 0.7042(7) 0.0230(15) Uani 1 1 d .
H111 H 0.3082 -0.1320 0.6968 0.028 Uiso 1 1 calc R
C112 C 0.3150(9) 0.0757(8) 0.6940(7) 0.0183(14) Uani 1 1 d .
H112 H 0.2030 0.1388 0.6786 0.022 Uiso 1 1 calc R
C113 C 0.4148(8) 0.1469(7) 0.7061(6) 0.0162(13) Uani 1 1 d .
N102 N 0.3506(7) 0.3107(6) 0.6913(5) 0.0177(12) Uani 1 1 d .
C114 C 0.4425(8) 0.3748(7) 0.7058(6) 0.0168(13) Uani 1 1 d .
C115 C 0.3809(9) 0.5495(7) 0.6819(7) 0.0212(14) Uani 1 1 d .
H11A H 0.2705 0.5975 0.6545 0.032 Uiso 1 1 calc R
H11B H 0.4608 0.5856 0.6112 0.032 Uiso 1 1 calc R
H11C H 0.3707 0.5806 0.7644 0.032 Uiso 1 1 calc R

loop_
_atom_site_aniso_label
_atom_site_aniso_U_11
_atom_site_aniso_U_22
_atom_site_aniso_U_33
_atom_site_aniso_U_23
_atom_site_aniso_U_13
_atom_site_aniso_U_12
C1 0.016(3) 0.013(3) 0.027(4) -0.004(2) -0.005(3) -0.002(3)
C2 0.020(3) 0.014(3) 0.015(3) -0.002(2) -0.003(3) -0.008(2)
Br1 0.0196(3) 0.0205(3) 0.0161(3) -0.0035(2) -0.0026(2) -0.0060(3)
C3 0.021(3) 0.015(3) 0.021(3) -0.001(2) -0.006(3) -0.009(2)
O1 0.020(2) 0.022(2) 0.016(2) 0.0015(17) -0.0074(19) -0.0083(19)
C4 0.025(4) 0.019(3) 0.022(3) 0.000(3) -0.007(3) -0.009(3)
Br2 0.0176(3) 0.0351(4) 0.0219(4) -0.0079(3) -0.0006(3) -0.0085(3)
C5 0.023(3) 0.028(3) 0.019(3) -0.005(3) -0.002(3) -0.013(3)
C6 0.018(3) 0.019(3) 0.024(4) -0.005(3) -0.007(3) -0.003(3)
Br3 0.0219(3) 0.0319(4) 0.0190(3) -0.0056(3) -0.0065(3) -0.0071(3)
N1 0.015(3) 0.019(3) 0.022(3) -0.003(2) -0.004(2) -0.009(2)
C7 0.018(3) 0.018(3) 0.017(3) -0.001(2) -0.001(3) -0.007(3)
O2 0.019(2) 0.022(2) 0.022(2) -0.0095(19) -0.0007(19) -0.009(2)
C8 0.013(3) 0.022(3) 0.025(4) -0.003(3) 0.001(3) -0.008(3)
C9 0.019(3) 0.016(3) 0.024(3) -0.004(2) -0.004(3) -0.003(3)
C10 0.023(4) 0.016(3) 0.028(4) -0.001(3) -0.006(3) -0.005(3)
C11 0.027(4) 0.021(3) 0.020(3) -0.006(3) -0.001(3) -0.009(3)
C12 0.019(3) 0.022(3) 0.016(3) -0.002(2) -0.003(3) -0.009(3)
C13 0.023(3) 0.024(3) 0.009(3) -0.007(2) -0.003(3) -0.007(3)
N2 0.025(3) 0.015(2) 0.016(3) 0.001(2) -0.008(2) -0.008(2)
C14 0.016(3) 0.018(3) 0.023(4) -0.005(3) -0.005(3) 0.002(3)
C15 0.019(3) 0.014(3) 0.031(4) -0.002(3) -0.007(3) -0.006(3)
C101 0.022(3) 0.012(3) 0.018(3) 0.003(2) -0.007(3) -0.008(2)
C102 0.012(3) 0.014(3) 0.027(4) -0.006(2) -0.007(3) -0.008(2)
Br4 0.0208(3) 0.0208(3) 0.0161(3) -0.0046(2) -0.0018(2) -0.0088(3)
C103 0.015(3) 0.019(3) 0.017(3) 0.001(2) -0.003(3) -0.003(2)
O101 0.016(2) 0.023(2) 0.017(2) -0.0017(18) -0.0047(18) -0.0082(18)
C104 0.018(3) 0.019(3) 0.013(3) -0.002(2) -0.003(2) -0.003(3)
Br5 0.0223(3) 0.0308(4) 0.0231(4) -0.0110(3) -0.0035(3) -0.0112(3)
C105 0.021(3) 0.022(3) 0.018(3) -0.005(3) -0.006(3) -0.004(3)
C106 0.028(3) 0.015(3) 0.019(3) -0.006(2) -0.006(3) -0.008(3)
Br6 0.0272(4) 0.0378(4) 0.0164(3) -0.0044(3) 0.0004(3) -0.0191(3)
N101 0.014(2) 0.011(2) 0.014(3) -0.0023(19) -0.003(2) -0.005(2)
C107 0.022(3) 0.018(3) 0.011(3) 0.000(2) -0.001(2) -0.009(3)
O102 0.015(2) 0.018(2) 0.025(2) -0.0039(18) -0.0067(19) -0.0028(18)
C108 0.021(3) 0.023(3) 0.015(3) -0.005(2) -0.008(3) -0.007(3)
C109 0.023(3) 0.017(3) 0.025(4) -0.005(3) -0.007(3) -0.006(3)
C110 0.033(4) 0.015(3) 0.033(4) -0.010(3) -0.006(3) -0.010(3)
C111 0.029(4) 0.021(3) 0.018(3) -0.001(3) -0.007(3) -0.009(3)
C112 0.018(3) 0.023(3) 0.016(3) -0.001(2) -0.006(2) -0.009(3)
C113 0.017(3) 0.012(3) 0.017(3) 0.001(2) 0.000(2) -0.007(2)
N102 0.017(3) 0.017(3) 0.018(3) -0.004(2) -0.003(2) -0.005(2)
C114 0.016(3) 0.022(3) 0.013(3) -0.002(2) -0.007(2) -0.006(3)
C115 0.027(4) 0.015(3) 0.025(3) -0.001(2) -0.009(3) -0.010(3)

loop_
_atom_type_symbol
_atom_type_description
_atom_type_scat_dispersion_real
_atom_type_scat_dispersion_imag
_atom_type_scat_source
C C 0.0181 0.0091 'International Tables Vol C Tables 4.2.6.8 and 6.1.1.4'
H H 0.0000 0.0000 'International Tables Vol C Tables 4.2.6.8 and 6.1.1.4'
N N 0.0311 0.0180 'International Tables Vol C Tables 4.2.6.8 and 6.1.1.4'
O O 0.0492 0.0322 'International Tables Vol C Tables 4.2.6.8 and 6.1.1.4'
Br Br -0.6763 1.2805 'International Tables Vol C Tables 4.2.6.8 and 6.1.1.4'

loop_
_geom_angle_atom_site_label_1
_geom_angle_atom_site_label_2
_geom_angle_atom_site_label_3
_geom_angle
C2 C1 C6 119.9(6)
C2 C1 N1 119.9(6)
C6 C1 N1 120.0(6)
C1 C2 C3 121.7(6)
C1 C2 Br1 118.6(5)
C3 C2 Br1 119.7(5)
O1 C3 C2 119.3(6)
O1 C3 C4 123.8(6)
C2 C3 C4 116.9(6)
C3 O1 H1O 110(6)
C5 C4 C3 121.8(6)
C5 C4 Br2 118.1(5)
C3 C4 Br2 120.1(5)
C6 C5 C4 119.4(6)
C6 C5 H5 120.3
C4 C5 H5 120.3
C5 C6 C1 120.4(7)
C5 C6 Br3 119.0(5)
C1 C6 Br3 120.7(5)
C14 N1 C7 122.8(5)
C14 N1 C1 121.7(5)
C7 N1 C1 115.5(6)
O2 C7 N1 119.6(6)
O2 C7 C8 126.4(6)
N1 C7 C8 113.9(6)
C13 C8 C9 119.9(6)
C13 C8 C7 120.6(6)
C9 C8 C7 119.5(7)
C10 C9 C8 119.0(7)
C10 C9 H9 120.5
C8 C9 H9 120.5
C9 C10 C11 120.5(6)
C9 C10 H10 119.8
C11 C10 H10 119.8
C12 C11 C10 120.8(7)
C12 C11 H11 119.6
C10 C11 H11 119.6
C13 C12 C11 119.1(7)
C13 C12 H12 120.4
C11 C12 H12 120.4
C12 C13 C8 120.6(6)
C12 C13 N2 119.1(7)
C8 C13 N2 120.3(6)
C14 N2 C13 119.2(6)
N2 C14 N1 123.0(6)
N2 C14 C15 119.0(7)
N1 C14 C15 118.0(6)
C14 C15 H15A 109.5
C14 C15 H15B 109.5
H15A C15 H15B 109.5
C14 C15 H15C 109.5
H15A C15 H15C 109.5
H15B C15 H15C 109.5
C106 C101 C102 119.2(7)
C106 C101 N101 119.2(6)
C102 C101 N101 121.4(6)
C103 C102 C101 122.4(6)
C103 C102 Br4 119.8(5)
C101 C102 Br4 117.8(5)
O101 C103 C102 120.9(6)
O101 C103 C104 121.6(7)
C102 C103 C104 117.4(6)
C103 O101 H2O 109(6)
C105 C104 C103 120.6(7)
C105 C104 Br5 119.4(5)
C103 C104 Br5 119.9(5)
C104 C105 C106 120.3(6)
C104 C105 H105 119.9
C106 C105 H105 119.9
C101 C106 C105 119.9(7)
C101 C106 Br6 119.7(5)
C105 C106 Br6 120.3(5)
C114 N101 C107 123.3(6)
C114 N101 C101 120.7(5)
C107 N101 C101 115.8(5)
O102 C107 N101 119.7(6)
O102 C107 C108 125.9(6)
N101 C107 C108 114.3(6)
C109 C108 C113 119.2(6)
C109 C108 C107 121.5(6)
C113 C108 C107 119.2(6)
C110 C109 C108 120.5(6)
C110 C109 H109 119.8
C108 C109 H109 119.8
C109 C110 C111 120.7(7)
C109 C110 H110 119.7
C111 C110 H110 119.7
C112 C111 C110 120.1(7)
C112 C111 H111 119.9
C110 C111 H111 119.9
C111 C112 C113 120.6(6)
C111 C112 H112 119.7
C113 C112 H112 119.7
N102 C113 C112 119.7(6)
N102 C113 C108 121.5(6)
C112 C113 C108 118.8(6)
C114 N102 C113 119.1(6)
N102 C114 N101 122.2(6)
N102 C114 C115 119.9(6)
N101 C114 C115 117.9(6)
C114 C115 H11A 109.5
C114 C115 H11B 109.5
H11A C115 H11B 109.5
C114 C115 H11C 109.5
H11A C115 H11C 109.5
H11B C115 H11C 109.5

loop_
_geom_bond_atom_site_label_1
_geom_bond_atom_site_label_2
_geom_bond_distance
C1 C2 1.379(10)
C1 C6 1.390(10)
C1 N1 1.445(8)
C2 C3 1.400(10)
C2 Br1 1.888(6)
C3 O1 1.347(8)
C3 C4 1.405(10)
O1 H1O 0.85(2)
C4 C5 1.392(10)
C4 Br2 1.884(7)
C5 C6 1.374(10)
C5 H5 0.9500
C6 Br3 1.899(7)
N1 C14 1.376(10)
N1 C7 1.416(8)
C7 O2 1.219(9)
C7 C8 1.444(9)
C8 C13 1.403(10)
C8 C9 1.417(9)
C9 C10 1.378(10)
C9 H9 0.9500
C10 C11 1.404(11)
C10 H10 0.9500
C11 C12 1.392(9)
C11 H11 0.9500
C12 C13 1.386(10)
C12 H12 0.9500
C13 N2 1.411(8)
N2 C14 1.296(9)
C14 C15 1.499(8)
C15 H15A 0.9800
C15 H15B 0.9800
C15 H15C 0.9800
C101 C106 1.383(10)
C101 C102 1.401(9)
C101 N101 1.436(9)
C102 C103 1.369(10)
C102 Br4 1.889(7)
C103 O101 1.345(8)
C103 C104 1.428(10)
O101 H2O 0.84(2)
C104 C105 1.381(10)
C104 Br5 1.879(7)
C105 C106 1.392(11)
C105 H105 0.9500
C106 Br6 1.882(7)
N101 C114 1.386(8)
N101 C107 1.412(8)
C107 O102 1.221(8)
C107 C108 1.435(10)
C108 C109 1.404(9)
C108 C113 1.423(9)
C109 C110 1.361(11)
C109 H109 0.9500
C110 C111 1.399(11)
C110 H110 0.9500
C111 C112 1.375(10)
C111 H111 0.9500
C112 C113 1.400(10)
C112 H112 0.9500
C113 N102 1.397(8)
N102 C114 1.292(10)
C114 C115 1.487(8)
C115 H11A 0.9800
C115 H11B 0.9800
C115 H11C 0.9800

loop_
_geom_hbond_atom_site_label_D
_geom_hbond_atom_site_label_H
_geom_hbond_atom_site_label_A
_geom_hbond_distance_DH
_geom_hbond_distance_HA
_geom_hbond_distance_DA
_geom_hbond_angle_DHA
_geom_hbond_site_symmetry_A
O1 H1O N2 0.85(2) 1.85(3) 2.676(8) 167(10) 1_655
O101 H2O N102 0.84(2) 1.84(3) 2.666(7) 165(9) 1_655
